data_4119055
loop_
_publ_author_name
'Samantha E. Brown-Xu'
'Malcolm H. Chisholm'
'Christopher B. Durr'
'Terry L. Gustafson'
'Vesal Naseri'
'Thomas F. Spilker'

_publ_section_title
;
 Electronic Structure and Excited-State Dynamics of the Molecular Triads:
 trans-M2(TiPB)2[O2CC6H5-\h6-Cr(CO)3]2, Where M = Mo or W, and TiPB =
 2,4,6-triisopropylbenzoate
;
_journal_name_full 'Journal of the American Chemical Society'
_journal_page_first 20820
_journal_page_last 20826
_journal_paper_doi 10.1021/ja310651y
_journal_volume 134
_journal_year 2012
_chemical_compound_source 'synthesis as described'
_chemical_formula_moiety 'C52 H56 Cr2 Mo2 O14, 13/3(C6 H6)'
_chemical_formula_sum 'C78 H82 Cr2 Mo2 O14'
_chemical_formula_weight 1539.32
_chemical_name_systematic
;
 ?
;
_space_group_IT_number 2
_symmetry_cell_setting triclinic
_symmetry_Int_Tables_number 2
_symmetry_space_group_name_Hall '-P 1'
_symmetry_space_group_name_H-M 'P -1'
_atom_sites_solution_hydrogens geom
_atom_sites_solution_primary direct
_atom_sites_solution_secondary difmap
_audit_conform_dict_location ftp://ftp.iucr.org/pub/cif_core.dic
_audit_conform_dict_name cif_core.dic
_audit_conform_dict_version 2.4
_audit_creation_date 2012-02-23T12:56:21-00:00
_audit_creation_method 'WinGX routine CIF_UPDATE'
_cell_angle_alpha 61.8080(14)
_cell_angle_beta 81.3167(7)
_cell_angle_gamma 81.9714(7)
_cell_formula_units_Z 3
_cell_length_a 16.11170(29)
_cell_length_b 19.30010(29)
_cell_length_c 20.23890(29)
_cell_measurement_reflns_used 14046
_cell_measurement_temperature 150(2)
_cell_measurement_theta_max 22.465
_cell_measurement_theta_min 1.018
_cell_measurement_wavelength 0.71073
_cell_volume 5466.37(17)
_computing_cell_refinement 'HKL Scalepack (Otwinowski & Minor 1997)'
_computing_data_collection 'Collect (Nonius BV, 1997-2000)'
_computing_data_reduction 'HKL Denzo and Scalepack (Otwinowski & Minor 1997)'
_computing_molecular_graphics 'Ortep-3 for Windows (Farrugia, 1997)'
_computing_publication_material 'WinGX publication routines (Farrugia, 1999)'
_computing_structure_refinement 'SHELXL-97 (Sheldrick, 2008)'
_diffrn_ambient_temperature 150(2)
_diffrn_detector 'CCD plate'
_diffrn_detector_area_resol_mean 9
_diffrn_measured_fraction_theta_full 0.994
_diffrn_measured_fraction_theta_max 0.994
_diffrn_measurement_device '95mm CCD camera on \k-goniostat'
_diffrn_measurement_device_type KappaCCD
_diffrn_measurement_method 'CCD rotation images, thick slices'
_diffrn_orient_matrix_type 'by Nonius Collect from scalepack cell'
_diffrn_orient_matrix_UB_11 -0.170199E-1
_diffrn_orient_matrix_UB_12 -0.315356E-1
_diffrn_orient_matrix_UB_13 -0.225373E-1
_diffrn_orient_matrix_UB_21 0.604786E-1
_diffrn_orient_matrix_UB_22 -0.172366E-1
_diffrn_orient_matrix_UB_23 -0.81804E-2
_diffrn_orient_matrix_UB_31 -0.45788E-2
_diffrn_orient_matrix_UB_32 -0.467577E-1
_diffrn_orient_matrix_UB_33 0.50957E-1
_diffrn_radiation_monochromator graphite
_diffrn_radiation_probe x-ray
_diffrn_radiation_type MoK\a
_diffrn_radiation_wavelength 0.71073
_diffrn_reflns_av_R_equivalents 0.068
_diffrn_reflns_av_unetI/netI 0.0566
_diffrn_reflns_limit_h_max 17
_diffrn_reflns_limit_h_min -17
_diffrn_reflns_limit_k_max 20
_diffrn_reflns_limit_k_min -20
_diffrn_reflns_limit_l_max 21
_diffrn_reflns_limit_l_min -21
_diffrn_reflns_number 45260
_diffrn_reflns_theta_full 22.46
_diffrn_reflns_theta_max 22.46
_diffrn_reflns_theta_min 2.01
_diffrn_source 'Enraf Nonius FR590'
_exptl_absorpt_coefficient_mu 0.69
_exptl_absorpt_correction_T_max 0.853
_exptl_absorpt_correction_T_min 0.671
_exptl_absorpt_correction_type multi-scan
_exptl_absorpt_process_details 'HKL Scalepack (Otwinowski & Minor, 1997)'
_exptl_crystal_colour red
_exptl_crystal_density_diffrn 1.403
_exptl_crystal_description plate
_exptl_crystal_F_000 2382
_exptl_crystal_size_max 0.38
_exptl_crystal_size_mid 0.35
_exptl_crystal_size_min 0.23
_refine_diff_density_max 1.275
_refine_diff_density_min -0.823
_refine_diff_density_rms 0.112
_refine_ls_extinction_method none
_refine_ls_goodness_of_fit_ref 1.148
_refine_ls_hydrogen_treatment constr
_refine_ls_matrix_type full
_refine_ls_number_parameters 1282
_refine_ls_number_reflns 14136
_refine_ls_number_restraints 54
_refine_ls_restrained_S_all 1.146
_refine_ls_R_factor_all 0.1031
_refine_ls_R_factor_gt 0.0761
_refine_ls_shift/su_max 0.017
_refine_ls_shift/su_mean 0.001
_refine_ls_structure_factor_coef Fsqd
_refine_ls_weighting_details 'calc w=1/[\s^2^(Fo^2^)+(0.0162P)^2^+60.3009P] where P=(Fo^2^+2Fc^2^)/3'
_refine_ls_weighting_scheme calc
_refine_ls_wR_factor_gt 0.1612
_refine_ls_wR_factor_ref 0.1763
_reflns_number_gt 10917
_reflns_number_total 14136
_reflns_threshold_expression >2\s(I)
_cod_data_source_file ja310651y_si_002.cif
_cod_data_source_block import
_cod_depositor_comments
;

2021-04-11
Z value and formula fixed to values more according to usual
chemical conventions.                 miguel
;
_cod_original_formula_sum 'C234 H246 Cr6 Mo6 O42'
_cod_original_formula_weight 4617.95
_cod_original_formula_moiety '3(C52 H56 Cr2 Mo2 O14), 13(C6 H6)'
_cod_original_formula_units_Z 1
_cod_original_cell_volume 5466.368(170)
_cod_database_code 4119055

loop_
_symmetry_equiv_pos_as_xyz
'x, y, z'
'-x, -y, -z'

loop_
_atom_site_label
_atom_site_type_symbol
_atom_site_fract_x
_atom_site_fract_y
_atom_site_fract_z
_atom_site_U_iso_or_equiv
_atom_site_adp_type
_atom_site_occupancy
_atom_site_symmetry_multiplicity
_atom_site_calc_flag
_atom_site_refinement_flags
C79 C 0.8270(6) 0.6792(6) 0.9131(6) 0.049(3) Uani 1 1 d .
H79A H 0.8002 0.7275 0.9142 0.073 Uiso 1 1 calc R
H79B H 0.8773 0.6917 0.8769 0.073 Uiso 1 1 calc R
H79C H 0.8432 0.6413 0.9633 0.073 Uiso 1 1 calc R
C81 C 0.9250(10) 0.2907(9) 0.3903(10) 0.094(5) Uani 1 1 d .
H81 H 0.877 0.3162 0.3634 0.113 Uiso 1 1 calc R
C82 C 0.9226(12) 0.2712(10) 0.4637(12) 0.104(6) Uani 1 1 d .
H82 H 0.8721 0.2834 0.4884 0.125 Uiso 1 1 calc R
C83 C 0.9927(15) 0.2331(9) 0.5051(9) 0.104(6) Uani 1 1 d .
H83 H 0.9904 0.2188 0.5571 0.124 Uiso 1 1 calc R
C84 C 1.0658(10) 0.2175(8) 0.4656(9) 0.081(4) Uani 1 1 d .
H84 H 1.1147 0.1925 0.4912 0.097 Uiso 1 1 calc R
C85 C 1.0683(9) 0.2371(8) 0.3918(9) 0.077(4) Uani 1 1 d .
H85 H 1.1183 0.226 0.3658 0.092 Uiso 1 1 calc R
C86 C 0.9980(10) 0.2731(9) 0.3553(9) 0.088(4) Uani 1 1 d .
H86 H 0.9999 0.2865 0.3035 0.105 Uiso 1 1 calc R
C87 C 0.8375(9) 0.3959(7) 0.1372(10) 0.080(4) Uani 1 1 d .
H87 H 0.7984 0.4393 0.1326 0.096 Uiso 1 1 calc R
C88 C 0.8926(10) 0.4005(8) 0.0757(8) 0.079(4) Uani 1 1 d .
H88 H 0.8905 0.4466 0.0285 0.095 Uiso 1 1 calc R
C89 C 0.9493(8) 0.3389(8) 0.0833(7) 0.069(3) Uani 1 1 d .
H89 H 0.9885 0.3427 0.0419 0.082 Uiso 1 1 calc R
C90 C 0.9502(8) 0.2721(8) 0.1497(8) 0.071(4) Uani 1 1 d .
H90 H 0.988 0.2281 0.1539 0.085 Uiso 1 1 calc R
C91 C 0.8965(8) 0.2675(7) 0.2113(7) 0.064(3) Uani 1 1 d .
H91 H 0.8992 0.2216 0.2586 0.077 Uiso 1 1 calc R
C92 C 0.8397(9) 0.3295(8) 0.2037(9) 0.082(4) Uani 1 1 d .
H92 H 0.8013 0.326 0.2455 0.099 Uiso 1 1 calc R
C93 C 0.3071(11) 0.6270(9) 0.5937(8) 0.094(5) Uani 1 1 d U
H93 H 0.3174 0.6782 0.5542 0.112 Uiso 1 1 calc R
C94 C 0.2770(10) 0.5743(9) 0.5801(8) 0.093(4) Uani 1 1 d U
H94 H 0.2672 0.5877 0.5302 0.112 Uiso 1 1 calc R
C95 C 0.2600(9) 0.5000(9) 0.6384(11) 0.104(5) Uani 1 1 d U
H95 H 0.2363 0.463 0.6297 0.125 Uiso 1 1 calc R
C96 C 0.2787(12) 0.4822(12) 0.7089(12) 0.131(7) Uani 1 1 d U
H96 H 0.2703 0.4313 0.7496 0.157 Uiso 1 1 calc R
C97 C 0.3089(16) 0.5370(13) 0.7206(11) 0.146(8) Uani 1 1 d U
H97 H 0.3202 0.5252 0.7697 0.175 Uiso 1 1 calc R
C98 C 0.3225(12) 0.6062(11) 0.6642(10) 0.115(5) Uani 1 1 d U
H98 H 0.3444 0.6437 0.6736 0.138 Uiso 1 1 calc R
C1B C 0.7082(11) 0.0706(10) 0.0593(12) 0.109(5) Uani 1 1 d U
H1B H 0.697 0.1076 0.0786 0.13 Uiso 1 1 calc R
C2B C 0.7283(11) -0.0049(11) 0.1064(9) 0.099(5) Uani 1 1 d U
H2B H 0.7294 -0.0219 0.1586 0.118 Uiso 1 1 calc R
C3B C 0.7468(11) -0.0555(9) 0.0784(11) 0.104(5) Uani 1 1 d U
H3B H 0.765 -0.1083 0.1113 0.124 Uiso 1 1 calc R
C4B C 0.7414(12) -0.0369(12) 0.0088(12) 0.114(6) Uani 1 1 d U
H4B H 0.7522 -0.0753 -0.009 0.136 Uiso 1 1 calc R
C5B C 0.7193(13) 0.0415(14) -0.0387(10) 0.123(6) Uani 1 1 d U
H5B H 0.7154 0.0571 -0.0903 0.148 Uiso 1 1 calc R
C6B C 0.7032(9) 0.0960(8) -0.0144(9) 0.115(6) Uani 1 1 d U
H6B H 0.6889 0.1498 -0.0475 0.138 Uiso 1 1 calc R
C7A C 0.9567(9) 0.2649(8) 0.7807(9) 0.201(14) Uani 1 1 d RDU
H7A H 0.9411 0.3089 0.7903 0.241 Uiso 1 1 d R
C8A C 0.9073(11) 0.2057(11) 0.8133(10) 0.119(6) Uani 1 1 d DU
H8A H 0.8593 0.2059 0.8469 0.143 Uiso 1 1 calc R
C9A C 0.9278(11) 0.1462(10) 0.7968(10) 0.112(6) Uani 1 1 d DU
H9A H 0.8939 0.1027 0.8192 0.134 Uiso 1 1 calc R
C10A C 0.9931(13) 0.1462(12) 0.7506(13) 0.141(8) Uani 1 1 d DU
H10A H 1.0069 0.1024 0.7406 0.169 Uiso 1 1 calc R
C11A C 1.0404(19) 0.2062(18) 0.7175(17) 0.243(19) Uani 1 1 d DU
H11A H 1.0849 0.2073 0.6804 0.291 Uiso 1 1 calc R
C12A C 1.027(2) 0.2661(16) 0.7354(16) 0.28(2) Uani 1 1 d DU
H12A H 1.0641 0.3066 0.7169 0.335 Uiso 1 1 calc R
C1C C 0.0427(11) 0.5323(11) 0.5305(10) 0.102(5) Uani 1 1 d U
H1C H 0.0704 0.554 0.554 0.122 Uiso 1 1 calc R
C2C C 0.0610(15) 0.4600(12) 0.5423(14) 0.157(10) Uani 1 1 d U
H2C H 0.1068 0.4297 0.5705 0.189 Uiso 1 1 calc R
C3C C -0.0143(13) 0.5736(11) 0.4860(15) 0.153(10) Uani 1 1 d U
H3C H -0.0246 0.6282 0.4723 0.184 Uiso 1 1 calc R
C25 C 0.3975(6) 0.4883(5) 0.4119(5) 0.033(2) Uani 1 1 d .
C26 C 0.3427(6) 0.4814(5) 0.3627(5) 0.033(2) Uani 1 1 d .
C27 C 0.3791(7) 0.4621(5) 0.3038(5) 0.039(2) Uani 1 1 d .
H27 H 0.4383 0.4611 0.2909 0.047 Uiso 1 1 calc R
C28 C 0.3258(7) 0.4448(6) 0.2656(5) 0.043(3) Uani 1 1 d .
H28 H 0.3494 0.4327 0.226 0.052 Uiso 1 1 calc R
C29 C 0.2393(7) 0.4449(6) 0.2844(6) 0.048(3) Uani 1 1 d .
H29 H 0.205 0.4299 0.2597 0.057 Uiso 1 1 calc R
C30 C 0.2029(6) 0.4666(6) 0.3387(6) 0.050(3) Uani 1 1 d .
H30 H 0.1433 0.4697 0.349 0.06 Uiso 1 1 calc R
C31 C 0.2550(6) 0.4845(5) 0.3799(5) 0.041(2) Uani 1 1 d .
H31 H 0.2302 0.4983 0.4182 0.049 Uiso 1 1 calc R
C32 C 0.4922(6) 0.6563(5) 0.4010(5) 0.031(2) Uani 1 1 d .
C33 C 0.4799(6) 0.7407(5) 0.3420(5) 0.032(2) Uani 1 1 d .
C34 C 0.4023(6) 0.7663(5) 0.3095(5) 0.036(2) Uani 1 1 d .
C35 C 0.3916(6) 0.8440(5) 0.2546(5) 0.037(2) Uani 1 1 d .
H35 H 0.3399 0.8618 0.2322 0.044 Uiso 1 1 calc R
C36 C 0.4528(6) 0.8970(5) 0.2308(5) 0.037(2) Uani 1 1 d .
C37 C 0.5281(6) 0.8693(5) 0.2641(5) 0.037(2) Uani 1 1 d .
H37 H 0.571 0.9045 0.2485 0.045 Uiso 1 1 calc R
C38 C 0.5433(6) 0.7916(5) 0.3198(5) 0.032(2) Uani 1 1 d .
C39 C 0.6519(7) 0.8278(6) 0.3734(7) 0.062(3) Uani 1 1 d .
H39A H 0.6068 0.8372 0.4073 0.093 Uiso 1 1 calc R
H39B H 0.6606 0.8772 0.3271 0.093 Uiso 1 1 calc R
H39C H 0.7041 0.8085 0.3982 0.093 Uiso 1 1 calc R
C40 C 0.6275(6) 0.7670(6) 0.3543(5) 0.040(2) Uani 1 1 d .
H40 H 0.6203 0.7172 0.4025 0.048 Uiso 1 1 calc R
C41 C 0.6951(7) 0.7482(7) 0.3024(6) 0.063(3) Uani 1 1 d .
H41A H 0.6764 0.7082 0.2923 0.094 Uiso 1 1 calc R
H41B H 0.7476 0.7281 0.3267 0.094 Uiso 1 1 calc R
H41C H 0.7047 0.7962 0.2549 0.094 Uiso 1 1 calc R
C42 C 0.3320(6) 0.7116(6) 0.3302(5) 0.040(2) Uani 1 1 d .
H42 H 0.3544 0.6569 0.3644 0.048 Uiso 1 1 calc R
C43 C 0.3068(7) 0.7104(7) 0.2619(6) 0.060(3) Uani 1 1 d .
H43A H 0.3563 0.6948 0.2359 0.09 Uiso 1 1 calc R
H43B H 0.2835 0.763 0.2277 0.09 Uiso 1 1 calc R
H43C H 0.2642 0.6725 0.2778 0.09 Uiso 1 1 calc R
C44 C 0.2568(7) 0.7335(7) 0.3734(7) 0.067(3) Uani 1 1 d .
H44A H 0.2748 0.7329 0.4178 0.1 Uiso 1 1 calc R
H44B H 0.2143 0.6955 0.3894 0.1 Uiso 1 1 calc R
H44C H 0.2325 0.7865 0.3409 0.1 Uiso 1 1 calc R
C45 C 0.4663(9) 1.0422(6) 0.1866(7) 0.067(3) Uani 1 1 d .
H45A H 0.4552 1.095 0.1451 0.1 Uiso 1 1 calc R
H45B H 0.5267 1.0326 0.1931 0.1 Uiso 1 1 calc R
H45C H 0.4343 1.0387 0.2332 0.1 Uiso 1 1 calc R
C46 C 0.4396(7) 0.9805(5) 0.1687(5) 0.046(3) Uani 1 1 d .
H46 H 0.3778 0.9916 0.1631 0.055 Uiso 1 1 calc R
C47 C 0.4838(8) 0.9890(7) 0.0938(6) 0.064(3) Uani 1 1 d .
H47A H 0.4731 1.0432 0.0546 0.096 Uiso 1 1 calc R
H47B H 0.4623 0.9525 0.0807 0.096 Uiso 1 1 calc R
H47C H 0.5445 0.9769 0.0977 0.096 Uiso 1 1 calc R
C48 C 0.2341(7) 0.3254(7) 0.4785(6) 0.050(3) Uani 1 1 d .
C49 C 0.2882(7) 0.2791(7) 0.3784(6) 0.052(3) Uani 1 1 d .
C50 C 0.3973(7) 0.3179(6) 0.4357(6) 0.045(3) Uani 1 1 d .
C54 C 0.4940(5) 0.4031(6) 0.9379(5) 0.033(2) Uani 1 1 d .
C55 C 0.4911(6) 0.3495(5) 0.9046(5) 0.035(2) Uani 1 1 d .
C56 C 0.5073(6) 0.2676(6) 0.9466(6) 0.041(2) Uani 1 1 d .
H56 H 0.5236 0.2459 0.9961 0.049 Uiso 1 1 calc R
C57 C 0.4992(6) 0.2171(6) 0.9152(6) 0.047(3) Uani 1 1 d .
H57 H 0.5109 0.1618 0.9434 0.056 Uiso 1 1 calc R
C58 C 0.4741(6) 0.2491(6) 0.8426(5) 0.040(2) Uani 1 1 d .
H58 H 0.4673 0.2153 0.822 0.048 Uiso 1 1 calc R
C59 C 0.4589(6) 0.3310(6) 0.8000(5) 0.037(2) Uani 1 1 d .
H59 H 0.4419 0.3522 0.7507 0.045 Uiso 1 1 calc R
C60 C 0.4685(6) 0.3816(6) 0.8295(5) 0.034(2) Uani 1 1 d .
H60 H 0.46 0.4371 0.7998 0.041 Uiso 1 1 calc R
C61 C 0.3406(7) 0.2202(7) 1.0027(7) 0.056(3) Uani 1 1 d .
C62 C 0.2903(7) 0.2753(6) 0.8744(6) 0.049(3) Uani 1 1 d .
C63 C 0.3139(7) 0.3722(7) 0.9211(5) 0.044(2) Uani 1 1 d .
C64 C 0.6665(6) 0.5046(6) 0.9472(5) 0.036(2) Uani 1 1 d .
C65 C 0.7555(5) 0.5014(5) 0.9159(5) 0.031(2) Uani 1 1 d .
C66 C 0.7916(6) 0.4320(6) 0.9120(5) 0.035(2) Uani 1 1 d .
C67 C 0.8752(6) 0.4324(6) 0.8789(5) 0.042(2) Uani 1 1 d .
H67 H 0.8997 0.3869 0.8744 0.05 Uiso 1 1 calc R
C68 C 0.9231(6) 0.4960(6) 0.8526(5) 0.037(2) Uani 1 1 d .
C69 C 0.8854(6) 0.5624(6) 0.8576(5) 0.041(2) Uani 1 1 d .
H69 H 0.9174 0.6068 0.8395 0.049 Uiso 1 1 calc R
C70 C 0.8021(6) 0.5673(5) 0.8880(5) 0.033(2) Uani 1 1 d .
C71 C 0.7644(6) 0.6431(5) 0.8893(6) 0.040(2) Uani 1 1 d .
H71 H 0.714 0.6304 0.9273 0.048 Uiso 1 1 calc R
C72 C 0.7349(7) 0.7020(6) 0.8129(6) 0.054(3) Uani 1 1 d .
H72A H 0.71 0.7504 0.8147 0.081 Uiso 1 1 calc R
H72B H 0.6927 0.6792 0.8004 0.081 Uiso 1 1 calc R
H72C H 0.7831 0.7142 0.7743 0.081 Uiso 1 1 calc R
C73 C 1.0120(6) 0.4937(6) 0.8169(6) 0.045(3) Uani 1 1 d .
H73 H 1.0359 0.5433 0.8068 0.054 Uiso 1 1 calc R
C74 C 0.7438(6) 0.3589(6) 0.9400(6) 0.042(2) Uani 1 1 d .
H74 H 0.6869 0.3691 0.9629 0.051 Uiso 1 1 calc R
C75 C 0.7868(9) 0.2866(7) 1.0001(8) 0.080(4) Uani 1 1 d .
H75A H 0.7535 0.2413 1.0169 0.12 Uiso 1 1 calc R
H75B H 0.7915 0.2959 1.0429 0.12 Uiso 1 1 calc R
H75C H 0.8432 0.2756 0.9794 0.12 Uiso 1 1 calc R
C76 C 0.7306(8) 0.3431(8) 0.8748(7) 0.071(4) Uani 1 1 d .
H76A H 0.6992 0.2963 0.8945 0.106 Uiso 1 1 calc R
H76B H 0.7855 0.3343 0.8504 0.106 Uiso 1 1 calc R
H76C H 0.6989 0.3887 0.8381 0.106 Uiso 1 1 calc R
C77 C 1.0146(7) 0.4942(8) 0.7418(7) 0.070(4) Uani 1 1 d .
H77A H 1.0733 0.4932 0.7204 0.105 Uiso 1 1 calc R
H77B H 0.9832 0.5421 0.7075 0.105 Uiso 1 1 calc R
H77C H 0.989 0.4477 0.7488 0.105 Uiso 1 1 calc R
C78 C 1.0684(7) 0.4261(8) 0.8678(7) 0.074(4) Uani 1 1 d .
H78A H 1.1252 0.4281 0.8419 0.111 Uiso 1 1 calc R
H78B H 1.046 0.3761 0.8806 0.111 Uiso 1 1 calc R
H78C H 1.0705 0.4303 0.9139 0.111 Uiso 1 1 calc R
Cr4 Cr 0.38052(10) 0.29227(9) 0.90944(9) 0.0392(4) Uani 1 1 d .
Cr5 Cr 0.30032(10) 0.36811(9) 0.38806(9) 0.0407(4) Uani 1 1 d .
Mo1 Mo 0.51470(5) 0.45126(4) 1.05115(4) 0.0290(2) Uani 1 1 d .
Mo2 Mo 0.55264(5) 0.49062(4) 0.46703(4) 0.0279(2) Uani 1 1 d .
O5 O 0.4782(4) 0.4822(3) 0.3954(3) 0.0313(14) Uani 1 1 d .
O6 O 0.5515(4) 0.6119(3) 0.3901(3) 0.0317(14) Uani 1 1 d .
O7 O 0.3645(4) 0.5011(3) 0.4662(3) 0.0319(14) Uani 1 1 d .
O8 O 0.5585(4) 0.3680(3) 0.5392(3) 0.0302(14) Uani 1 1 d .
O9 O 0.6444(4) 0.4542(4) 1.0150(3) 0.0339(14) Uani 1 1 d .
O10 O 0.4787(4) 0.4767(4) 0.8979(3) 0.0325(14) Uani 1 1 d .
O11 O 0.6134(4) 0.5562(3) 0.9057(3) 0.0330(14) Uani 1 1 d .
O12 O 0.5104(4) 0.3720(3) 1.0073(3) 0.0338(14) Uani 1 1 d .
O16 O 0.2825(5) 0.2227(5) 0.3732(5) 0.064(2) Uani 1 1 d .
O17 O 0.1907(5) 0.3005(5) 0.5339(5) 0.073(2) Uani 1 1 d .
O18 O 0.3165(6) 0.1710(5) 1.0620(5) 0.082(3) Uani 1 1 d .
O19 O 0.2319(5) 0.2645(6) 0.8541(5) 0.076(3) Uani 1 1 d .
O20 O 0.2733(5) 0.4245(5) 0.9253(4) 0.061(2) Uani 1 1 d .
O21 O 0.4587(5) 0.2901(4) 0.4648(5) 0.060(2) Uani 1 1 d .
Mo3 Mo 0.99314(5) 0.94033(5) 0.51779(5) 0.0332(2) Uani 1 1 d .
O1 O 0.8616(4) 0.9564(4) 0.5387(4) 0.0382(15) Uani 1 1 d .
O2 O 1.0037(4) 0.9108(4) 0.6311(4) 0.0393(15) Uani 1 1 d .
O3 O 1.1233(4) 0.9163(4) 0.4986(3) 0.0350(15) Uani 1 1 d .
O4 O 0.9822(4) 0.9623(4) 0.4067(4) 0.0389(15) Uani 1 1 d .
O13 O 0.6170(5) 0.9879(5) 0.4075(5) 0.070(2) Uani 1 1 d .
O14 O 0.4608(5) 1.1548(5) 0.4328(6) 0.079(3) Uani 1 1 d .
O15 O 0.7196(7) 1.2014(6) 0.3493(5) 0.091(3) Uani 1 1 d .
Cr6 Cr 0.62976(10) 1.08117(10) 0.48876(9) 0.0417(4) Uani 1 1 d .
C1 C 1.0101(6) 0.9689(6) 0.6441(6) 0.039(2) Uani 1 1 d .
C2 C 1.0066(6) 0.9505(6) 0.7255(6) 0.044(3) Uani 1 1 d .
C3 C 1.0799(6) 0.9393(6) 0.7589(6) 0.046(3) Uani 1 1 d .
C4 C 1.0718(7) 0.9219(7) 0.8359(6) 0.058(3) Uani 1 1 d .
H4 H 1.121 0.914 0.86 0.07 Uiso 1 1 calc R
C5 C 0.9937(8) 0.9163(7) 0.8763(6) 0.059(3) Uani 1 1 d .
C6 C 0.9249(7) 0.9285(6) 0.8389(6) 0.050(3) Uani 1 1 d .
H6 H 0.871 0.9238 0.8665 0.06 Uiso 1 1 calc R
C7 C 0.9282(6) 0.9467(6) 0.7656(6) 0.043(2) Uani 1 1 d .
C8 C 0.8470(6) 0.9637(6) 0.7261(6) 0.049(3) Uani 1 1 d .
H8 H 0.8632 0.9887 0.6705 0.059 Uiso 1 1 calc R
C9 C 0.7852(10) 1.0198(11) 0.7424(9) 0.115(7) Uani 1 1 d .
H9B H 0.7349 1.0295 0.7165 0.172 Uiso 1 1 calc R
H9C H 0.8106 1.0697 0.7246 0.172 Uiso 1 1 calc R
H9D H 0.7695 0.9974 0.7968 0.172 Uiso 1 1 calc R
C10 C 0.8107(9) 0.8868(8) 0.7483(8) 0.089(5) Uani 1 1 d .
H10B H 0.8535 0.852 0.7362 0.133 Uiso 1 1 calc R
H10C H 0.7618 0.8971 0.7206 0.133 Uiso 1 1 calc R
H10D H 0.7934 0.8614 0.8025 0.133 Uiso 1 1 calc R
C11 C 1.1654(6) 0.9513(7) 0.7125(6) 0.052(3) Uani 1 1 d .
H11 H 1.1617 0.9382 0.6708 0.062 Uiso 1 1 calc R
C12 C 1.2377(7) 0.8976(8) 0.7571(7) 0.069(4) Uani 1 1 d .
H12B H 1.2904 0.9075 0.724 0.103 Uiso 1 1 calc R
H12C H 1.2261 0.8423 0.7772 0.103 Uiso 1 1 calc R
H12D H 1.2429 0.9086 0.7989 0.103 Uiso 1 1 calc R
C13 C 1.1846(8) 1.0373(8) 0.6764(7) 0.068(3) Uani 1 1 d .
H13A H 1.1384 1.0708 0.6471 0.102 Uiso 1 1 calc R
H13B H 1.2371 1.045 0.6431 0.102 Uiso 1 1 calc R
H13C H 1.1906 1.0516 0.7159 0.102 Uiso 1 1 calc R
C14 C 0.9852(9) 0.8953(10) 0.9609(7) 0.082(4) Uani 1 1 d .
H14 H 0.9368 0.9309 0.9674 0.098 Uiso 1 1 calc R
C15 C 0.8310(6) 1.0249(6) 0.5286(6) 0.038(2) Uani 1 1 d .
C16 C 0.7086(6) 1.1089(6) 0.5511(6) 0.042(2) Uani 1 1 d .
H16 H 0.7442 1.1509 0.5325 0.051 Uiso 1 1 calc R
C17 C 0.7412(6) 1.0373(6) 0.5535(6) 0.041(2) Uani 1 1 d .
C18 C 0.6872(6) 0.9751(6) 0.5793(5) 0.043(2) Uani 1 1 d .
H18 H 0.7079 0.9263 0.5798 0.051 Uiso 1 1 calc R
C19 C 0.6018(6) 0.9876(7) 0.6042(5) 0.049(3) Uani 1 1 d .
H19 H 0.5651 0.9464 0.6234 0.058 Uiso 1 1 calc R
C20 C 0.5725(6) 1.0593(7) 0.6005(6) 0.050(3) Uani 1 1 d .
H20 H 0.5147 1.0675 0.6155 0.06 Uiso 1 1 calc R
C21 C 0.6240(6) 1.1204(7) 0.5755(6) 0.047(3) Uani 1 1 d .
H21 H 0.6025 1.169 0.575 0.057 Uiso 1 1 calc R
C22 C 0.6239(6) 1.0232(7) 0.4396(6) 0.048(3) Uani 1 1 d .
C23 C 0.5265(8) 1.1283(6) 0.4543(7) 0.058(3) Uani 1 1 d .
C24 C 0.6851(9) 1.1551(8) 0.4023(7) 0.066(3) Uani 1 1 d .
C80 C 0.9572(10) 0.8134(9) 1.0070(7) 0.093(5) Uani 1 1 d .
H80A H 0.9082 0.8082 0.9866 0.139 Uiso 1 1 calc R
H80B H 0.9419 0.8032 1.0593 0.139 Uiso 1 1 calc R
H80C H 1.0032 0.7751 1.0051 0.139 Uiso 1 1 calc R
C99 C 1.0575(11) 0.9143(13) 0.9839(9) 0.125(7) Uani 1 1 d .
H99A H 1.0679 0.9698 0.9513 0.188 Uiso 1 1 calc R
H99B H 1.1075 0.8807 0.9796 0.188 Uiso 1 1 calc R
H99C H 1.0455 0.9049 1.0363 0.188 Uiso 1 1 calc R
C1A C 0.4774(7) 0.2608(9) 0.2546(7) 0.147(7) Uani 1 1 d GU
H1A H 0.4269 0.2531 0.2874 0.176 Uiso 1 1 calc R
C2A C 0.5007(8) 0.2133(7) 0.2194(8) 0.145(8) Uani 1 1 d GU
H2A H 0.4662 0.1732 0.2281 0.174 Uiso 1 1 calc R
C3A C 0.5746(8) 0.2245(6) 0.1714(7) 0.110(5) Uani 1 1 d GU
H3A H 0.5906 0.1921 0.1473 0.132 Uiso 1 1 calc R
C4A C 0.6252(7) 0.2833(7) 0.1586(6) 0.097(4) Uani 1 1 d GU
H4A H 0.6757 0.2909 0.1258 0.116 Uiso 1 1 calc R
C5A C 0.6018(8) 0.3308(6) 0.1939(7) 0.157(9) Uani 1 1 d GU
H5A H 0.6364 0.3709 0.1852 0.188 Uiso 1 1 calc R
C6A C 0.5279(9) 0.3195(8) 0.2419(7) 0.150(8) Uani 1 1 d GU
H6A H 0.512 0.352 0.266 0.18 Uiso 1 1 calc R

loop_
_atom_site_aniso_label
_atom_site_aniso_U_11
_atom_site_aniso_U_22
_atom_site_aniso_U_33
_atom_site_aniso_U_23
_atom_site_aniso_U_13
_atom_site_aniso_U_12
C79 0.045(6) 0.052(7) 0.062(7) -0.033(6) -0.011(5) -0.012(5)
C81 0.085(12) 0.088(11) 0.086(12) -0.026(9) -0.003(9) 0.001(9)
C82 0.120(15) 0.069(11) 0.118(16) -0.046(11) 0.023(12) -0.016(10)
C83 0.18(2) 0.063(10) 0.066(10) -0.030(9) 0.004(12) -0.034(12)
C84 0.096(12) 0.053(8) 0.090(12) -0.025(8) -0.013(9) -0.020(8)
C85 0.067(9) 0.066(9) 0.101(12) -0.043(9) -0.002(8) -0.005(7)
C86 0.077(11) 0.094(11) 0.087(11) -0.038(9) -0.004(9) -0.007(9)
C87 0.063(9) 0.041(8) 0.120(13) -0.024(9) -0.026(9) 0.010(6)
C88 0.097(12) 0.065(9) 0.067(9) -0.010(7) -0.048(9) -0.017(9)
C89 0.070(9) 0.073(9) 0.052(8) -0.017(7) -0.012(6) -0.012(8)
C90 0.049(8) 0.069(9) 0.101(11) -0.042(9) -0.021(7) 0.003(6)
C91 0.073(9) 0.052(8) 0.057(8) -0.021(6) 0.004(7) -0.005(7)
C92 0.074(10) 0.069(10) 0.098(11) -0.037(9) -0.002(8) 0.000(8)
C93 0.132(14) 0.061(8) 0.065(7) -0.025(7) 0.022(8) 0.013(8)
C94 0.120(13) 0.077(9) 0.065(7) -0.032(6) 0.034(8) -0.003(8)
C95 0.057(9) 0.077(8) 0.134(12) -0.025(8) 0.022(9) 0.008(7)
C96 0.095(14) 0.103(13) 0.096(9) 0.015(10) 0.030(10) 0.024(10)
C97 0.21(2) 0.113(13) 0.070(9) -0.028(8) -0.011(12) 0.083(14)
C98 0.127(15) 0.116(12) 0.089(9) -0.049(9) -0.007(10) 0.036(10)
C1B 0.112(14) 0.086(9) 0.156(13) -0.079(10) 0.006(12) -0.027(10)
C2B 0.119(14) 0.106(10) 0.078(9) -0.039(7) -0.009(9) -0.046(11)
C3B 0.105(12) 0.062(8) 0.121(11) -0.025(8) -0.008(11) -0.004(8)
C4B 0.108(14) 0.132(11) 0.140(12) -0.101(11) 0.042(13) -0.046(12)
C5B 0.121(16) 0.171(14) 0.076(10) -0.042(9) -0.012(10) -0.060(15)
C6B 0.081(11) 0.076(10) 0.149(13) -0.007(9) -0.052(13) -0.013(9)
C7A 0.29(3) 0.110(17) 0.22(3) -0.108(19) 0.11(2) -0.079(17)
C8A 0.112(14) 0.115(13) 0.151(17) -0.084(13) 0.003(11) -0.005(10)
C9A 0.094(12) 0.108(12) 0.160(17) -0.085(13) 0.002(9) -0.016(9)
C10A 0.140(18) 0.124(15) 0.18(2) -0.102(16) 0.046(13) -0.031(12)
C11A 0.25(3) 0.25(3) 0.31(4) -0.23(3) 0.17(3) -0.16(3)
C12A 0.40(5) 0.20(3) 0.28(4) -0.17(3) 0.23(4) -0.20(3)
C1C 0.109(13) 0.113(12) 0.106(13) -0.069(11) -0.012(9) -0.008(10)
C2C 0.18(2) 0.078(11) 0.20(2) -0.035(14) -0.103(19) -0.006(11)
C3C 0.118(16) 0.087(12) 0.28(3) -0.092(16) -0.081(16) 0.008(10)
C25 0.048(7) 0.022(5) 0.031(5) -0.008(4) -0.015(5) -0.008(4)
C26 0.033(5) 0.027(5) 0.039(5) -0.014(4) -0.009(4) -0.003(4)
C27 0.055(6) 0.033(5) 0.031(5) -0.015(5) 0.001(5) -0.012(5)
C28 0.063(8) 0.040(6) 0.034(6) -0.020(5) -0.011(5) -0.008(5)
C29 0.065(8) 0.038(6) 0.042(6) -0.016(5) -0.023(6) 0.000(5)
C30 0.034(6) 0.057(7) 0.058(7) -0.022(6) -0.023(5) 0.001(5)
C31 0.052(7) 0.037(6) 0.041(6) -0.023(5) -0.015(5) 0.002(5)
C32 0.039(6) 0.027(5) 0.034(6) -0.017(4) -0.009(5) -0.004(4)
C33 0.041(6) 0.025(5) 0.029(5) -0.011(4) -0.007(4) -0.005(4)
C34 0.043(6) 0.038(6) 0.031(5) -0.019(5) -0.004(4) -0.002(4)
C35 0.041(6) 0.036(6) 0.037(5) -0.019(5) -0.007(4) 0.000(5)
C36 0.047(6) 0.029(5) 0.033(5) -0.014(4) -0.002(5) -0.001(5)
C37 0.049(6) 0.027(5) 0.037(5) -0.016(5) -0.001(5) -0.011(4)
C38 0.040(6) 0.030(5) 0.029(5) -0.018(4) 0.001(4) -0.002(4)
C39 0.060(8) 0.042(7) 0.087(9) -0.026(6) -0.029(7) -0.002(6)
C40 0.046(6) 0.033(5) 0.040(6) -0.012(5) -0.009(5) -0.009(4)
C41 0.048(7) 0.077(9) 0.055(7) -0.025(7) -0.006(6) 0.001(6)
C42 0.045(6) 0.032(5) 0.034(5) -0.008(4) -0.009(4) -0.005(4)
C43 0.061(8) 0.066(8) 0.060(7) -0.029(6) -0.008(6) -0.024(6)
C44 0.064(8) 0.061(8) 0.076(9) -0.033(7) 0.013(7) -0.023(6)
C45 0.102(10) 0.028(6) 0.061(8) -0.011(6) -0.019(7) 0.000(6)
C46 0.061(7) 0.029(6) 0.037(6) -0.006(5) -0.012(5) 0.001(5)
C47 0.099(10) 0.043(7) 0.037(6) -0.012(5) -0.002(6) -0.001(6)
C48 0.047(7) 0.052(7) 0.046(7) -0.019(6) -0.012(6) 0.005(5)
C49 0.048(7) 0.046(7) 0.063(7) -0.023(6) -0.024(5) 0.002(5)
C50 0.056(7) 0.034(6) 0.052(7) -0.022(5) -0.011(6) -0.013(5)
C54 0.028(5) 0.043(6) 0.037(6) -0.025(5) -0.004(4) -0.005(4)
C55 0.033(5) 0.037(6) 0.036(6) -0.019(5) 0.000(4) -0.003(4)
C56 0.045(6) 0.041(6) 0.044(6) -0.028(5) -0.009(5) 0.004(5)
C57 0.048(6) 0.037(6) 0.062(7) -0.030(6) 0.000(5) -0.005(5)
C58 0.046(6) 0.042(6) 0.036(6) -0.024(5) 0.007(5) -0.007(5)
C59 0.036(5) 0.048(6) 0.032(5) -0.024(5) 0.009(4) -0.011(5)
C60 0.039(6) 0.037(6) 0.028(5) -0.017(4) 0.003(4) -0.008(4)
C61 0.054(7) 0.050(7) 0.053(7) -0.019(6) 0.008(6) -0.003(6)
C62 0.059(7) 0.057(7) 0.040(6) -0.030(6) 0.009(5) -0.016(6)
C63 0.047(6) 0.050(7) 0.036(6) -0.020(5) -0.007(5) -0.010(5)
C64 0.036(6) 0.043(6) 0.036(6) -0.024(5) -0.010(5) 0.006(5)
C65 0.023(5) 0.032(5) 0.033(5) -0.009(4) -0.005(4) -0.004(4)
C66 0.030(5) 0.042(6) 0.039(5) -0.021(5) -0.007(4) -0.004(4)
C67 0.034(6) 0.045(6) 0.047(6) -0.023(5) -0.004(5) 0.004(5)
C68 0.037(6) 0.041(6) 0.036(5) -0.019(5) -0.003(4) -0.011(5)
C69 0.035(6) 0.054(7) 0.038(6) -0.021(5) -0.011(4) -0.008(5)
C70 0.034(5) 0.037(6) 0.032(5) -0.017(4) -0.004(4) -0.004(4)
C71 0.036(6) 0.035(6) 0.052(6) -0.021(5) -0.004(5) -0.008(4)
C72 0.058(7) 0.042(6) 0.058(7) -0.016(6) -0.017(6) -0.005(5)
C73 0.029(5) 0.060(7) 0.051(6) -0.030(6) -0.002(5) -0.002(5)
C74 0.037(6) 0.041(6) 0.052(6) -0.026(5) 0.004(5) -0.004(5)
C75 0.090(10) 0.044(7) 0.085(10) -0.002(7) -0.039(8) -0.019(7)
C76 0.082(9) 0.081(9) 0.071(8) -0.047(8) -0.002(7) -0.037(7)
C77 0.045(7) 0.112(11) 0.068(8) -0.057(8) 0.014(6) -0.014(7)
C78 0.042(7) 0.081(9) 0.079(9) -0.023(8) -0.005(6) 0.005(6)
Cr4 0.0450(10) 0.0393(9) 0.0372(9) -0.0207(8) -0.0014(7) -0.0066(7)
Cr5 0.0441(10) 0.0402(9) 0.0420(9) -0.0197(8) -0.0117(7) -0.0055(7)
Mo1 0.0279(4) 0.0303(4) 0.0293(4) -0.0132(4) -0.0056(3) -0.0026(3)
Mo2 0.0303(4) 0.0267(4) 0.0281(4) -0.0129(3) -0.0050(3) -0.0026(3)
O5 0.029(4) 0.032(4) 0.038(4) -0.020(3) -0.009(3) 0.001(3)
O6 0.028(3) 0.032(4) 0.033(3) -0.014(3) -0.002(3) -0.002(3)
O7 0.034(4) 0.034(4) 0.029(3) -0.015(3) -0.006(3) -0.001(3)
O8 0.031(3) 0.029(3) 0.032(4) -0.015(3) -0.003(3) 0.001(3)
O9 0.029(3) 0.041(4) 0.033(4) -0.017(3) -0.006(3) -0.001(3)
O10 0.037(4) 0.032(4) 0.029(3) -0.014(3) -0.005(3) -0.002(3)
O11 0.032(4) 0.035(4) 0.034(3) -0.017(3) -0.006(3) -0.001(3)
O12 0.033(4) 0.030(3) 0.038(4) -0.014(3) -0.006(3) -0.003(3)
O16 0.068(6) 0.049(5) 0.086(6) -0.034(5) -0.024(4) -0.007(4)
O17 0.059(5) 0.079(6) 0.058(6) -0.015(5) -0.001(5) -0.003(5)
O18 0.083(7) 0.068(6) 0.063(6) -0.010(5) 0.006(5) 0.003(5)
O19 0.061(6) 0.102(7) 0.094(7) -0.064(6) -0.008(5) -0.023(5)
O20 0.065(5) 0.055(5) 0.061(5) -0.028(4) -0.003(4) 0.003(4)
O21 0.054(5) 0.056(5) 0.073(5) -0.029(4) -0.025(4) 0.005(4)
Mo3 0.0290(5) 0.0293(5) 0.0419(5) -0.0166(4) -0.0045(4) -0.0018(3)
O1 0.028(3) 0.037(4) 0.050(4) -0.020(3) -0.006(3) -0.002(3)
O2 0.036(4) 0.034(4) 0.047(4) -0.019(3) -0.008(3) 0.005(3)
O3 0.029(3) 0.033(4) 0.042(4) -0.017(3) -0.002(3) 0.001(3)
O4 0.035(4) 0.041(4) 0.046(4) -0.026(4) 0.000(3) -0.002(3)
O13 0.054(5) 0.094(7) 0.091(6) -0.068(6) 0.003(4) -0.010(4)
O14 0.056(5) 0.078(6) 0.123(8) -0.060(6) -0.045(5) 0.019(5)
O15 0.119(8) 0.076(7) 0.065(6) -0.017(5) 0.005(6) -0.041(6)
Cr6 0.0351(9) 0.0460(10) 0.0492(10) -0.0262(8) -0.0067(7) -0.0003(7)
C1 0.036(6) 0.032(6) 0.050(6) -0.019(5) -0.003(5) -0.010(4)
C2 0.049(7) 0.047(6) 0.042(6) -0.023(5) -0.001(5) -0.010(5)
C3 0.039(6) 0.053(7) 0.046(6) -0.021(5) -0.003(5) -0.012(5)
C4 0.048(7) 0.076(8) 0.059(8) -0.036(7) -0.010(6) -0.002(6)
C5 0.071(9) 0.073(8) 0.035(6) -0.024(6) 0.008(6) -0.026(6)
C6 0.050(7) 0.042(6) 0.055(7) -0.016(5) -0.012(6) -0.014(5)
C7 0.046(6) 0.033(6) 0.048(7) -0.019(5) 0.007(5) -0.005(5)
C8 0.045(6) 0.049(7) 0.050(6) -0.019(5) -0.006(5) -0.005(5)
C9 0.097(12) 0.154(16) 0.124(14) -0.097(13) -0.065(11) 0.080(11)
C10 0.087(10) 0.074(9) 0.083(10) -0.002(8) -0.035(8) -0.035(8)
C11 0.038(6) 0.066(8) 0.058(7) -0.034(6) -0.001(5) -0.012(5)
C12 0.040(7) 0.107(11) 0.060(8) -0.042(8) -0.004(6) 0.002(7)
C13 0.052(7) 0.088(10) 0.071(8) -0.041(8) 0.005(6) -0.024(7)
C14 0.073(9) 0.119(13) 0.059(8) -0.040(9) -0.008(7) -0.027(9)
C15 0.039(6) 0.031(6) 0.050(6) -0.022(5) -0.007(5) -0.005(5)
C16 0.034(6) 0.046(6) 0.055(6) -0.030(5) -0.011(5) 0.003(5)
C17 0.032(6) 0.042(6) 0.052(6) -0.024(5) -0.006(5) -0.003(5)
C18 0.043(6) 0.044(6) 0.045(6) -0.024(5) -0.006(5) -0.001(5)
C19 0.041(6) 0.064(8) 0.038(6) -0.021(6) -0.001(5) -0.009(5)
C20 0.031(6) 0.077(8) 0.055(7) -0.042(6) -0.005(5) 0.006(6)
C21 0.036(6) 0.065(7) 0.062(7) -0.048(6) -0.010(5) 0.006(5)
C22 0.030(6) 0.062(7) 0.050(7) -0.025(6) -0.005(5) -0.003(5)
C23 0.066(8) 0.046(7) 0.072(8) -0.034(6) -0.029(7) 0.009(6)
C24 0.085(9) 0.068(9) 0.051(8) -0.030(7) -0.012(7) -0.010(7)
C80 0.095(11) 0.112(13) 0.045(8) -0.012(8) -0.010(7) -0.016(9)
C99 0.099(13) 0.20(2) 0.082(12) -0.072(13) -0.009(10) -0.006(13)
C1A 0.106(14) 0.21(3) 0.117(16) -0.066(16) -0.022(11) 0.005(12)
C2A 0.095(13) 0.126(17) 0.20(3) -0.064(15) -0.018(11) -0.009(11)
C3A 0.130(14) 0.099(12) 0.096(12) -0.037(10) -0.031(9) -0.003(10)
C4A 0.106(11) 0.080(10) 0.078(10) -0.016(8) -0.013(8) 0.006(7)
C5A 0.25(2) 0.044(9) 0.132(16) -0.025(9) 0.075(15) -0.034(12)
C6A 0.114(15) 0.16(2) 0.19(2) -0.106(19) -0.025(12) 0.043(11)

loop_
_atom_type_symbol
_atom_type_description
_atom_type_scat_dispersion_real
_atom_type_scat_dispersion_imag
_atom_type_scat_source
C C 0.0033 0.0016 'International Tables Vol C Tables 4.2.6.8 and 6.1.1.4'
H H 0 0 'International Tables Vol C Tables 4.2.6.8 and 6.1.1.4'
Cr Cr 0.3209 0.6236 'International Tables Vol C Tables 4.2.6.8 and 6.1.1.4'
Mo Mo -1.6832 0.6857 'International Tables Vol C Tables 4.2.6.8 and 6.1.1.4'
O O 0.0106 0.006 'International Tables Vol C Tables 4.2.6.8 and 6.1.1.4'

loop_
_geom_angle_atom_site_label_1
_geom_angle_atom_site_label_2
_geom_angle_atom_site_label_3
_geom_angle
_geom_angle_site_symmetry_1
_geom_angle_site_symmetry_3
C71 C79 H79A 109.5 . .
C71 C79 H79B 109.5 . .
H79A C79 H79B 109.5 . .
C71 C79 H79C 109.5 . .
H79A C79 H79C 109.5 . .
H79B C79 H79C 109.5 . .
C82 C81 C86 118.5(17) . .
C82 C81 H81 120.8 . .
C86 C81 H81 120.8 . .
C81 C82 C83 122.1(17) . .
C81 C82 H82 119 . .
C83 C82 H82 119 . .
C84 C83 C82 116.5(15) . .
C84 C83 H83 121.8 . .
C82 C83 H83 121.8 . .
C85 C84 C83 121.5(16) . .
C85 C84 H84 119.3 . .
C83 C84 H84 119.3 . .
C84 C85 C86 119.0(15) . .
C84 C85 H85 120.5 . .
C86 C85 H85 120.5 . .
C85 C86 C81 122.5(16) . .
C85 C86 H86 118.8 . .
C81 C86 H86 118.8 . .
C92 C87 C88 119.7(13) . .
C92 C87 H87 120.1 . .
C88 C87 H87 120.1 . .
C89 C88 C87 119.7(12) . .
C89 C88 H88 120.1 . .
C87 C88 H88 120.1 . .
C90 C89 C88 120.2(13) . .
C90 C89 H89 119.9 . .
C88 C89 H89 119.9 . .
C89 C90 C91 120.4(12) . .
C89 C90 H90 119.8 . .
C91 C90 H90 119.8 . .
C92 C91 C90 119.3(13) . .
C92 C91 H91 120.4 . .
C90 C91 H91 120.4 . .
C87 C92 C91 120.6(14) . .
C87 C92 H92 119.7 . .
C91 C92 H92 119.7 . .
C94 C93 C98 118.7(16) . .
C94 C93 H93 120.6 . .
C98 C93 H93 120.6 . .
C93 C94 C95 120.6(17) . .
C93 C94 H94 119.7 . .
C95 C94 H94 119.7 . .
C96 C95 C94 117.5(19) . .
C96 C95 H95 121.2 . .
C94 C95 H95 121.3 . .
C97 C96 C95 120.2(19) . .
C97 C96 H96 119.9 . .
C95 C96 H96 119.9 . .
C98 C97 C96 120(2) . .
C98 C97 H97 120.1 . .
C96 C97 H97 120.1 . .
C97 C98 C93 123(2) . .
C97 C98 H98 118.5 . .
C93 C98 H98 118.4 . .
C2B C1B C6B 122.4(16) . .
C2B C1B H1B 118.8 . .
C6B C1B H1B 118.8 . .
C3B C2B C1B 118.3(17) . .
C3B C2B H2B 120.8 . .
C1B C2B H2B 120.8 . .
C4B C3B C2B 123.6(18) . .
C4B C3B H3B 118.2 . .
C2B C3B H3B 118.2 . .
C3B C4B C5B 116.8(17) . .
C3B C4B H4B 121.6 . .
C5B C4B H4B 121.6 . .
C6B C5B C4B 122.3(17) . .
C6B C5B H5B 118.8 . .
C4B C5B H5B 118.8 . .
C5B C6B C1B 116.4(15) . .
C5B C6B H6B 121.8 . .
C1B C6B H6B 121.8 . .
C8A C7A C12A 123.9(18) . .
C8A C7A H7A 117.6 . .
C12A C7A H7A 118.5 . .
C7A C8A C9A 116.9(18) . .
C7A C8A H8A 121.5 . .
C9A C8A H8A 121.5 . .
C10A C9A C8A 121.4(19) . .
C10A C9A H9A 119.3 . .
C8A C9A H9A 119.3 . .
C9A C10A C11A 121(2) . .
C9A C10A H10A 119.6 . .
C11A C10A H10A 119.6 . .
C10A C11A C12A 121(2) . .
C10A C11A H11A 119.6 . .
C12A C11A H11A 119.6 . .
C7A C12A C11A 116(2) . .
C7A C12A H12A 122.2 . .
C11A C12A H12A 122.2 . .
C3C C1C C2C 117.7(18) . .
C3C C1C H1C 121.2 . .
C2C C1C H1C 121.2 . .
C1C C2C C3C 120.6(19) . 2_566
C1C C2C H2C 119.7 . .
C3C C2C H2C 119.7 2_566 .
C1C C3C C2C 121.4(18) . 2_566
C1C C3C H3C 119.3 . .
C2C C3C H3C 119.3 2_566 .
O7 C25 O5 123.0(8) . .
O7 C25 C26 119.7(9) . .
O5 C25 C26 117.3(8) . .
C31 C26 C27 119.8(8) . .
C31 C26 C25 119.4(8) . .
C27 C26 C25 120.3(8) . .
C28 C27 C26 118.8(9) . .
C28 C27 H27 120.6 . .
C26 C27 H27 120.6 . .
C29 C28 C27 121.5(9) . .
C29 C28 H28 119.3 . .
C27 C28 H28 119.3 . .
C30 C29 C28 120.4(9) . .
C30 C29 H29 119.8 . .
C28 C29 H29 119.8 . .
C29 C30 C31 120.1(10) . .
C29 C30 H30 119.9 . .
C31 C30 H30 119.9 . .
C26 C31 C30 119.2(9) . .
C26 C31 H31 120.4 . .
C30 C31 H31 120.4 . .
O6 C32 O8 122.1(8) . 2_666
O6 C32 C33 119.5(8) . .
O8 C32 C33 118.4(8) 2_666 .
C38 C33 C34 121.3(8) . .
C38 C33 C32 120.8(8) . .
C34 C33 C32 118.0(8) . .
C35 C34 C33 117.8(8) . .
C35 C34 C42 119.2(8) . .
C33 C34 C42 123.0(8) . .
C36 C35 C34 123.0(9) . .
C36 C35 H35 118.5 . .
C34 C35 H35 118.5 . .
C35 C36 C37 117.2(8) . .
C35 C36 C46 121.2(9) . .
C37 C36 C46 121.5(9) . .
C36 C37 C38 122.8(9) . .
C36 C37 H37 118.6 . .
C38 C37 H37 118.6 . .
C33 C38 C37 117.9(8) . .
C33 C38 C40 123.1(8) . .
C37 C38 C40 119.0(8) . .
C40 C39 H39A 109.5 . .
C40 C39 H39B 109.5 . .
H39A C39 H39B 109.5 . .
C40 C39 H39C 109.5 . .
H39A C39 H39C 109.5 . .
H39B C39 H39C 109.5 . .
C39 C40 C41 112.8(9) . .
C39 C40 C38 111.9(8) . .
C41 C40 C38 109.8(8) . .
C39 C40 H40 107.4 . .
C41 C40 H40 107.4 . .
C38 C40 H40 107.4 . .
C40 C41 H41A 109.5 . .
C40 C41 H41B 109.5 . .
H41A C41 H41B 109.5 . .
C40 C41 H41C 109.5 . .
H41A C41 H41C 109.5 . .
H41B C41 H41C 109.5 . .
C43 C42 C44 111.3(9) . .
C43 C42 C34 112.0(8) . .
C44 C42 C34 110.8(8) . .
C43 C42 H42 107.5 . .
C44 C42 H42 107.5 . .
C34 C42 H42 107.5 . .
C42 C43 H43A 109.5 . .
C42 C43 H43B 109.5 . .
H43A C43 H43B 109.5 . .
C42 C43 H43C 109.5 . .
H43A C43 H43C 109.5 . .
H43B C43 H43C 109.5 . .
C42 C44 H44A 109.5 . .
C42 C44 H44B 109.5 . .
H44A C44 H44B 109.5 . .
C42 C44 H44C 109.5 . .
H44A C44 H44C 109.5 . .
H44B C44 H44C 109.5 . .
C46 C45 H45A 109.5 . .
C46 C45 H45B 109.5 . .
H45A C45 H45B 109.5 . .
C46 C45 H45C 109.5 . .
H45A C45 H45C 109.5 . .
H45B C45 H45C 109.5 . .
C36 C46 C47 111.4(8) . .
C36 C46 C45 113.1(8) . .
C47 C46 C45 110.3(9) . .
C36 C46 H46 107.3 . .
C47 C46 H46 107.3 . .
C45 C46 H46 107.3 . .
C46 C47 H47A 109.5 . .
C46 C47 H47B 109.5 . .
H47A C47 H47B 109.5 . .
C46 C47 H47C 109.5 . .
H47A C47 H47C 109.5 . .
H47B C47 H47C 109.5 . .
O17 C48 Cr5 177.8(10) . .
O16 C49 Cr5 178.3(9) . .
O21 C50 Cr5 176.6(8) . .
O10 C54 O12 123.0(8) . .
O10 C54 C55 118.9(8) . .
O12 C54 C55 118.1(8) . .
C56 C55 C60 119.5(8) . .
C56 C55 C54 121.1(8) . .
C60 C55 C54 119.4(8) . .
C55 C56 C57 120.1(9) . .
C55 C56 H56 119.9 . .
C57 C56 H56 119.9 . .
C58 C57 C56 119.8(9) . .
C58 C57 H57 120.1 . .
C56 C57 H57 120.1 . .
C57 C58 C59 120.3(9) . .
C57 C58 H58 119.8 . .
C59 C58 H58 119.8 . .
C60 C59 C58 120.5(9) . .
C60 C59 H59 119.7 . .
C58 C59 H59 119.7 . .
C59 C60 C55 119.7(9) . .
C59 C60 H60 120.1 . .
C55 C60 H60 120.2 . .
O18 C61 Cr4 176.9(10) . .
O19 C62 Cr4 178.1(9) . .
O20 C63 Cr4 177.1(9) . .
O11 C64 O9 121.4(8) . .
O11 C64 C65 119.2(8) . .
O9 C64 C65 119.3(8) . .
C70 C65 C66 120.6(8) . .
C70 C65 C64 120.2(8) . .
C66 C65 C64 119.1(8) . .
C67 C66 C65 117.5(8) . .
C67 C66 C74 119.3(8) . .
C65 C66 C74 123.1(8) . .
C68 C67 C66 122.9(9) . .
C68 C67 H67 118.5 . .
C66 C67 H67 118.5 . .
C69 C68 C67 117.5(9) . .
C69 C68 C73 121.7(9) . .
C67 C68 C73 120.8(9) . .
C68 C69 C70 123.0(9) . .
C68 C69 H69 118.5 . .
C70 C69 H69 118.5 . .
C69 C70 C65 118.4(8) . .
C69 C70 C71 119.8(8) . .
C65 C70 C71 121.7(8) . .
C70 C71 C72 110.4(8) . .
C70 C71 C79 111.7(8) . .
C72 C71 C79 110.8(8) . .
C70 C71 H71 107.9 . .
C72 C71 H71 107.9 . .
C79 C71 H71 107.9 . .
C71 C72 H72A 109.5 . .
C71 C72 H72B 109.5 . .
H72A C72 H72B 109.5 . .
C71 C72 H72C 109.5 . .
H72A C72 H72C 109.5 . .
H72B C72 H72C 109.5 . .
C78 C73 C68 113.2(9) . .
C78 C73 C77 110.9(10) . .
C68 C73 C77 112.1(8) . .
C78 C73 H73 106.7 . .
C68 C73 H73 106.7 . .
C77 C73 H73 106.7 . .
C75 C74 C66 112.2(9) . .
C75 C74 C76 110.0(10) . .
C66 C74 C76 111.4(8) . .
C75 C74 H74 107.7 . .
C66 C74 H74 107.7 . .
C76 C74 H74 107.7 . .
C74 C75 H75A 109.5 . .
C74 C75 H75B 109.5 . .
H75A C75 H75B 109.5 . .
C74 C75 H75C 109.5 . .
H75A C75 H75C 109.5 . .
H75B C75 H75C 109.5 . .
C74 C76 H76A 109.5 . .
C74 C76 H76B 109.5 . .
H76A C76 H76B 109.5 . .
C74 C76 H76C 109.5 . .
H76A C76 H76C 109.5 . .
H76B C76 H76C 109.5 . .
C73 C77 H77A 109.5 . .
C73 C77 H77B 109.5 . .
H77A C77 H77B 109.5 . .
C73 C77 H77C 109.5 . .
H77A C77 H77C 109.5 . .
H77B C77 H77C 109.5 . .
C73 C78 H78A 109.5 . .
C73 C78 H78B 109.5 . .
H78A C78 H78B 109.5 . .
C73 C78 H78C 109.5 . .
H78A C78 H78C 109.5 . .
H78B C78 H78C 109.5 . .
C61 Cr4 C62 86.7(5) . .
C61 Cr4 C63 90.8(5) . .
C62 Cr4 C63 87.7(5) . .
C48 Cr5 C49 88.1(5) . .
C48 Cr5 C50 91.2(5) . .
C49 Cr5 C50 89.0(4) . .
Mo1 Mo1 O9 91.63(17) 2_667 .
Mo1 Mo1 O10 92.37(17) 2_667 2_667
O9 Mo1 O10 92.4(2) . 2_667
Mo1 Mo1 O12 91.70(17) 2_667 .
O9 Mo1 O12 87.4(2) . .
O10 Mo1 O12 175.9(2) 2_667 .
Mo1 Mo1 O11 91.77(17) 2_667 2_667
O9 Mo1 O11 176.5(2) . 2_667
O10 Mo1 O11 86.5(2) 2_667 2_667
O12 Mo1 O11 93.5(2) . 2_667
O5 Mo2 Mo2 92.68(17) . 2_666
O5 Mo2 O7 175.8(2) . 2_666
Mo2 Mo2 O7 91.51(16) 2_666 2_666
O5 Mo2 O8 92.9(2) . .
Mo2 Mo2 O8 91.28(16) 2_666 .
O7 Mo2 O8 87.5(2) 2_666 .
O5 Mo2 O6 86.0(2) . .
Mo2 Mo2 O6 91.99(16) 2_666 .
O7 Mo2 O6 93.4(2) 2_666 .
O8 Mo2 O6 176.6(2) . .
C25 O5 Mo2 115.9(5) . .
C32 O6 Mo2 116.9(5) . .
C25 O7 Mo2 116.9(5) . 2_666
C32 O8 Mo2 117.0(5) 2_666 .
C64 O9 Mo1 117.5(5) . .
C54 O10 Mo1 116.6(5) . 2_667
C64 O11 Mo1 117.3(6) . 2_667
C54 O12 Mo1 116.3(5) . .
Mo3 Mo3 O3 92.19(17) 2_776 .
Mo3 Mo3 O1 91.69(18) 2_776 .
O3 Mo3 O1 176.1(2) . .
Mo3 Mo3 O4 91.73(18) 2_776 .
O3 Mo3 O4 88.0(2) . .
O1 Mo3 O4 91.5(2) . .
Mo3 Mo3 O2 91.83(17) 2_776 .
O3 Mo3 O2 91.7(2) . .
O1 Mo3 O2 88.6(2) . .
O4 Mo3 O2 176.4(2) . .
C15 O1 Mo3 117.1(6) . .
C1 O2 Mo3 115.9(6) . .
C15 O3 Mo3 116.6(6) 2_776 .
C1 O4 Mo3 117.1(6) 2_776 .
C22 Cr6 C23 85.3(5) . .
C22 Cr6 C24 89.2(5) . .
C23 Cr6 C24 91.0(6) . .
O4 C1 O2 123.1(9) 2_776 .
O4 C1 C2 120.3(8) 2_776 .
O2 C1 C2 116.5(9) . .
C7 C2 C3 121.0(9) . .
C7 C2 C1 118.2(9) . .
C3 C2 C1 120.8(9) . .
C2 C3 C4 117.7(9) . .
C2 C3 C11 120.7(9) . .
C4 C3 C11 121.4(9) . .
C5 C4 C3 121.2(10) . .
C5 C4 H4 119.4 . .
C3 C4 H4 119.4 . .
C6 C5 C4 117.2(10) . .
C6 C5 C14 121.8(11) . .
C4 C5 C14 121.0(11) . .
C7 C6 C5 124.5(11) . .
C7 C6 H6 117.7 . .
C5 C6 H6 117.7 . .
C6 C7 C2 118.3(10) . .
C6 C7 C8 121.5(9) . .
C2 C7 C8 120.2(9) . .
C9 C8 C10 112.5(12) . .
C9 C8 C7 111.6(10) . .
C10 C8 C7 109.3(9) . .
C9 C8 H8 107.8 . .
C10 C8 H8 107.8 . .
C7 C8 H8 107.8 . .
C8 C9 H9B 109.5 . .
C8 C9 H9C 109.5 . .
H9B C9 H9C 109.5 . .
C8 C9 H9D 109.5 . .
H9B C9 H9D 109.5 . .
H9C C9 H9D 109.5 . .
C8 C10 H10B 109.5 . .
C8 C10 H10C 109.5 . .
H10B C10 H10C 109.5 . .
C8 C10 H10D 109.5 . .
H10B C10 H10D 109.5 . .
H10C C10 H10D 109.5 . .
C13 C11 C3 110.5(9) . .
C13 C11 C12 110.5(10) . .
C3 C11 C12 113.6(9) . .
C13 C11 H11 107.3 . .
C3 C11 H11 107.3 . .
C12 C11 H11 107.3 . .
C11 C12 H12B 109.5 . .
C11 C12 H12C 109.5 . .
H12B C12 H12C 109.5 . .
C11 C12 H12D 109.5 . .
H12B C12 H12D 109.5 . .
H12C C12 H12D 109.5 . .
C11 C13 H13A 109.5 . .
C11 C13 H13B 109.5 . .
H13A C13 H13B 109.5 . .
C11 C13 H13C 109.5 . .
H13A C13 H13C 109.5 . .
H13B C13 H13C 109.5 . .
C99 C14 C80 117.1(14) . .
C99 C14 C5 113.7(12) . .
C80 C14 C5 109.1(11) . .
C99 C14 H14 105.3 . .
C80 C14 H14 105.3 . .
C5 C14 H14 105.3 . .
O1 C15 O3 122.2(8) . 2_776
O1 C15 C17 119.9(8) . .
O3 C15 C17 117.8(8) 2_776 .
C17 C16 C21 121.2(10) . .
C17 C16 H16 119.4 . .
C21 C16 H16 119.4 . .
C16 C17 C18 119.4(9) . .
C16 C17 C15 121.1(9) . .
C18 C17 C15 119.5(9) . .
C19 C18 C17 118.7(9) . .
C19 C18 H18 120.7 . .
C17 C18 H18 120.7 . .
C20 C19 C18 119.7(10) . .
C20 C19 H19 120.1 . .
C18 C19 H19 120.1 . .
C19 C20 C21 122.4(10) . .
C19 C20 H20 118.8 . .
C21 C20 H20 118.8 . .
C20 C21 C16 118.6(9) . .
C20 C21 H21 120.7 . .
C16 C21 H21 120.7 . .
O13 C22 Cr6 177.2(9) . .
O14 C23 Cr6 176.9(10) . .
O15 C24 Cr6 179.0(11) . .
C14 C80 H80A 109.5 . .
C14 C80 H80B 109.5 . .
H80A C80 H80B 109.5 . .
C14 C80 H80C 109.5 . .
H80A C80 H80C 109.5 . .
H80B C80 H80C 109.5 . .
C14 C99 H99A 109.5 . .
C14 C99 H99B 109.5 . .
H99A C99 H99B 109.5 . .
C14 C99 H99C 109.5 . .
H99A C99 H99C 109.5 . .
H99B C99 H99C 109.5 . .
C2A C1A C6A 120 . .
C2A C1A H1A 120 . .
C6A C1A H1A 120 . .
C3A C2A C1A 120 . .
C3A C2A H2A 120 . .
C1A C2A H2A 120 . .
C4A C3A C2A 120 . .
C4A C3A H3A 120 . .
C2A C3A H3A 120 . .
C3A C4A C5A 120 . .
C3A C4A H4A 120 . .
C5A C4A H4A 120 . .
C6A C5A C4A 120 . .
C6A C5A H5A 120 . .
C4A C5A H5A 120 . .
C5A C6A C1A 120 . .
C5A C6A H6A 120 . .
C1A C6A H6A 120 . .

loop_
_geom_bond_atom_site_label_1
_geom_bond_atom_site_label_2
_geom_bond_distance
_geom_bond_site_symmetry_2
C79 C71 1.548(13) .
C79 H79A 0.98 .
C79 H79B 0.98 .
C79 H79C 0.98 .
C81 C82 1.34(2) .
C81 C86 1.37(2) .
C81 H81 0.95 .
C82 C83 1.41(2) .
C82 H82 0.95 .
C83 C84 1.40(2) .
C83 H83 0.95 .
C84 C85 1.352(19) .
C84 H84 0.95 .
C85 C86 1.363(19) .
C85 H85 0.95 .
C86 H86 0.95 .
C87 C92 1.353(19) .
C87 C88 1.39(2) .
C87 H87 0.95 .
C88 C89 1.355(19) .
C88 H88 0.95 .
C89 C90 1.354(17) .
C89 H89 0.95 .
C90 C91 1.380(17) .
C90 H90 0.95 .
C91 C92 1.361(17) .
C91 H91 0.95 .
C92 H92 0.95 .
C93 C94 1.34(2) .
C93 C98 1.34(2) .
C93 H93 0.95 .
C94 C95 1.39(2) .
C94 H94 0.95 .
C95 C96 1.37(3) .
C95 H95 0.95 .
C96 C97 1.35(3) .
C96 H96 0.95 .
C97 C98 1.30(3) .
C97 H97 0.95 .
C98 H98 0.95 .
C1B C2B 1.34(2) .
C1B C6B 1.34(2) .
C1B H1B 0.95 .
C2B C3B 1.32(2) .
C2B H2B 0.95 .
C3B C4B 1.29(2) .
C3B H3B 0.95 .
C4B C5B 1.39(3) .
C4B H4B 0.95 .
C5B C6B 1.34(2) .
C5B H5B 0.95 .
C6B H6B 0.95 .
C7A C8A 1.33(2) .
C7A C12A 1.34(3) .
C7A H7A 0.95 .
C8A C9A 1.33(2) .
C8A H8A 0.95 .
C9A C10A 1.30(2) .
C9A H9A 0.95 .
C10A C11A 1.31(3) .
C10A H10A 0.95 .
C11A C12A 1.35(3) .
C11A H11A 0.95 .
C12A H12A 0.95 .
C1C C3C 1.29(2) .
C1C C2C 1.30(2) .
C1C H1C 0.95 .
C2C C3C 1.39(3) 2_566
C2C H2C 0.95 .
C3C C2C 1.39(3) 2_566
C3C H3C 0.95 .
C25 O7 1.263(11) .
C25 O5 1.296(11) .
C25 C26 1.487(12) .
C26 C31 1.402(13) .
C26 C27 1.431(13) .
C27 C28 1.405(13) .
C27 H27 0.95 .
C28 C29 1.387(15) .
C28 H28 0.95 .
C29 C30 1.377(15) .
C29 H29 0.95 .
C30 C31 1.445(13) .
C30 H30 0.95 .
C31 H31 0.95 .
C32 O6 1.257(10) .
C32 O8 1.276(10) 2_666
C32 C33 1.504(12) .
C33 C38 1.390(12) .
C33 C34 1.417(13) .
C34 C35 1.388(13) .
C34 C42 1.532(13) .
C35 C36 1.387(13) .
C35 H35 0.95 .
C36 C37 1.393(13) .
C36 C46 1.513(13) .
C37 C38 1.401(13) .
C37 H37 0.95 .
C38 C40 1.532(13) .
C39 C40 1.512(13) .
C39 H39A 0.98 .
C39 H39B 0.98 .
C39 H39C 0.98 .
C40 C41 1.525(14) .
C40 H40 1 .
C41 H41A 0.98 .
C41 H41B 0.98 .
C41 H41C 0.98 .
C42 C43 1.510(14) .
C42 C44 1.516(15) .
C42 H42 1 .
C43 H43A 0.98 .
C43 H43B 0.98 .
C43 H43C 0.98 .
C44 H44A 0.98 .
C44 H44B 0.98 .
C44 H44C 0.98 .
C45 C46 1.529(14) .
C45 H45A 0.98 .
C45 H45B 0.98 .
C45 H45C 0.98 .
C46 C47 1.518(14) .
C46 H46 1 .
C47 H47A 0.98 .
C47 H47B 0.98 .
C47 H47C 0.98 .
C48 O17 1.150(13) .
C48 Cr5 1.845(12) .
C49 O16 1.158(12) .
C49 Cr5 1.858(12) .
C50 O21 1.159(12) .
C50 Cr5 1.859(12) .
C54 O10 1.268(11) .
C54 O12 1.294(10) .
C54 C55 1.486(12) .
C55 C56 1.405(13) .
C55 C60 1.427(13) .
C56 C57 1.419(13) .
C56 H56 0.95 .
C57 C58 1.399(14) .
C57 H57 0.95 .
C58 C59 1.403(13) .
C58 H58 0.95 .
C59 C60 1.399(12) .
C59 H59 0.95 .
C60 H60 0.95 .
C61 O18 1.174(13) .
C61 Cr4 1.821(12) .
C62 O19 1.162(13) .
C62 Cr4 1.839(12) .
C63 O20 1.155(12) .
C63 Cr4 1.841(12) .
C64 O11 1.272(11) .
C64 O9 1.282(11) .
C64 C65 1.483(13) .
C65 C70 1.401(12) .
C65 C66 1.416(13) .
C66 C67 1.411(13) .
C66 C74 1.523(13) .
C67 C68 1.382(13) .
C67 H67 0.95 .
C68 C69 1.381(13) .
C68 C73 1.508(13) .
C69 C70 1.399(13) .
C69 H69 0.95 .
C70 C71 1.513(13) .
C71 C72 1.523(14) .
C71 H71 1 .
C72 H72A 0.98 .
C72 H72B 0.98 .
C72 H72C 0.98 .
C73 C78 1.505(15) .
C73 C77 1.509(14) .
C73 H73 1 .
C74 C75 1.513(15) .
C74 C76 1.535(14) .
C74 H74 1 .
C75 H75A 0.98 .
C75 H75B 0.98 .
C75 H75C 0.98 .
C76 H76A 0.98 .
C76 H76B 0.98 .
C76 H76C 0.98 .
C77 H77A 0.98 .
C77 H77B 0.98 .
C77 H77C 0.98 .
C78 H78A 0.98 .
C78 H78B 0.98 .
C78 H78C 0.98 .
Mo1 Mo1 2.1020(15) 2_667
Mo1 O9 2.106(6) .
Mo1 O10 2.106(6) 2_667
Mo1 O12 2.112(6) .
Mo1 O11 2.113(6) 2_667
Mo2 O5 2.090(6) .
Mo2 Mo2 2.0956(15) 2_666
Mo2 O7 2.108(6) 2_666
Mo2 O8 2.111(6) .
Mo2 O6 2.111(6) .
O7 Mo2 2.108(6) 2_666
O8 C32 1.276(10) 2_666
O10 Mo1 2.106(6) 2_667
O11 Mo1 2.113(6) 2_667
Mo3 Mo3 2.0974(16) 2_776
Mo3 O3 2.102(6) .
Mo3 O1 2.105(6) .
Mo3 O4 2.113(6) .
Mo3 O2 2.114(6) .
O1 C15 1.274(11) .
O2 C1 1.288(11) .
O3 C15 1.285(11) 2_776
O4 C1 1.247(11) 2_776
O13 C22 1.166(12) .
O14 C23 1.161(13) .
O15 C24 1.145(14) .
Cr6 C22 1.833(12) .
Cr6 C23 1.847(12) .
Cr6 C24 1.849(14) .
C1 O4 1.247(11) 2_776
C1 C2 1.505(14) .
C2 C7 1.384(14) .
C2 C3 1.389(14) .
C3 C4 1.420(15) .
C3 C11 1.525(14) .
C4 C5 1.381(15) .
C4 H4 0.95 .
C5 C6 1.367(15) .
C5 C14 1.552(16) .
C6 C7 1.348(14) .
C6 H6 0.95 .
C7 C8 1.551(14) .
C8 C9 1.486(16) .
C8 C10 1.509(16) .
C8 H8 1 .
C9 H9B 0.98 .
C9 H9C 0.98 .
C9 H9D 0.98 .
C10 H10B 0.98 .
C10 H10C 0.98 .
C10 H10D 0.98 .
C11 C13 1.521(16) .
C11 C12 1.531(15) .
C11 H11 1 .
C12 H12B 0.98 .
C12 H12C 0.98 .
C12 H12D 0.98 .
C13 H13A 0.98 .
C13 H13B 0.98 .
C13 H13C 0.98 .
C14 C99 1.47(2) .
C14 C80 1.50(2) .
C14 H14 1 .
C15 O3 1.285(11) 2_776
C15 C17 1.484(13) .
C16 C17 1.389(13) .
C16 C21 1.402(13) .
C16 H16 0.95 .
C17 C18 1.425(14) .
C18 C19 1.421(14) .
C18 H18 0.95 .
C19 C20 1.368(15) .
C19 H19 0.95 .
C20 C21 1.384(15) .
C20 H20 0.95 .
C21 H21 0.95 .
C80 H80A 0.98 .
C80 H80B 0.98 .
C80 H80C 0.98 .
C99 H99A 0.98 .
C99 H99B 0.98 .
C99 H99C 0.98 .
C1A C2A 1.39 .
C1A C6A 1.39 .
C1A H1A 0.95 .
C2A C3A 1.39 .
C2A H2A 0.95 .
C3A C4A 1.39 .
C3A H3A 0.95 .
C4A C5A 1.39 .
C4A H4A 0.95 .
C5A C6A 1.39 .
C5A H5A 0.95 .
C6A H6A 0.95 .
